data_7224260
loop_
_publ_author_name
'Montazerozohori, Morteza'
'Masoudiasl, Ardavan'
'Doert, Thomas'
'Seykens, Heidi'

_publ_section_title
;
 Structural and computational study of some new nano-structured Hg(II)
 compounds: a combined X-ray, Hirshfeld Surface and NBO analyses
;
_journal_name_full 'RSC Adv.'
_journal_paper_doi 10.1039/C5RA22899A
_journal_year 2016
_chemical_absolute_configuration unk
_chemical_formula_sum 'C22 H23 Hg I2 N5 O4'
_chemical_formula_weight 875.84
_chemical_name_systematic 'Mercury Iodide complex(zohori-Tez-Masoudi)'
_space_group_crystal_system triclinic
_space_group_IT_number 1
_space_group_name_Hall 'P 1'
_space_group_name_H-M_alt 'P 1'
_symmetry_space_group_name_Hall 'P 1'
_symmetry_space_group_name_H-M 'P 1'
_atom_sites_solution_hydrogens geom
_atom_sites_solution_primary direct
_atom_sites_solution_secondary difmap
_audit_creation_method SHELXL-2013
_audit_update_record
;
2016-02-02 deposited with the CCDC.
2016-02-05 downloaded from the CCDC.
;
_cell_angle_alpha 97.922(2)
_cell_angle_beta 97.425(2)
_cell_angle_gamma 117.0955(18)
_cell_formula_units_Z 1
_cell_length_a 7.1329(3)
_cell_length_b 7.3046(3)
_cell_length_c 14.7198(7)
_cell_measurement_reflns_used 5830
_cell_measurement_temperature 173(2)
_cell_measurement_theta_max 27.25
_cell_measurement_theta_min 2.86
_cell_volume 660.03(5)
_computing_cell_refinement 'Bruker SAINT'
_computing_data_collection 'Bruker APEX2 Suite'
_computing_data_reduction 'Bruker SAINT'
_computing_molecular_graphics 'Diamond3.2 (Crystal Impact, 2009)'
_computing_structure_refinement
;SHELXL-2013 (Sheldrick, 2013), 
C. B. H\"ubschle, G. M. Sheldrick and B. Dittrich
ShelXle: a Qt graphical user interface for SHELXL
J. Appl. Cryst., 44, (2011) 1281-1284.
;
_computing_structure_solution 'SHELXL-2013 (Sheldrick, 2013)'
_diffrn_ambient_temperature 173(2)
_diffrn_measured_fraction_theta_full 0.944
_diffrn_measured_fraction_theta_max 0.942
_diffrn_measurement_device_type 'Bruker APEX-II CCD'
_diffrn_measurement_method '\f and \w scans'
_diffrn_radiation_type MoK\a
_diffrn_radiation_wavelength 0.71073
_diffrn_reflns_av_R_equivalents 0.0278
_diffrn_reflns_av_unetI/netI 0.0717
_diffrn_reflns_laue_measured_fraction_full 0.944
_diffrn_reflns_laue_measured_fraction_max 0.942
_diffrn_reflns_limit_h_max 9
_diffrn_reflns_limit_h_min -6
_diffrn_reflns_limit_k_max 9
_diffrn_reflns_limit_k_min -9
_diffrn_reflns_limit_l_max 19
_diffrn_reflns_limit_l_min -19
_diffrn_reflns_number 7494
_diffrn_reflns_point_group_measured_fraction_full 0.706
_diffrn_reflns_point_group_measured_fraction_max 0.657
_diffrn_reflns_theta_full 25.242
_diffrn_reflns_theta_max 27.632
_diffrn_reflns_theta_min 2.863
_diffrn_source 'sealed tube'
_exptl_absorpt_coefficient_mu 8.205
_exptl_absorpt_correction_T_max 0.7456
_exptl_absorpt_correction_T_min 0.5998
_exptl_absorpt_correction_type multi-scan
_exptl_absorpt_process_details 'SADABS, Bruker, 2010'
_exptl_crystal_colour 'pale yellow'
_exptl_crystal_density_diffrn 2.203
_exptl_crystal_description plate
_exptl_crystal_F_000 408
_exptl_crystal_size_max 0.096
_exptl_crystal_size_mid 0.062
_exptl_crystal_size_min 0.034
_refine_diff_density_max 1.744
_refine_diff_density_min -1.024
_refine_diff_density_rms 0.158
_refine_ls_abs_structure_details
;
 Flack x determined using 995 quotients [(I+)-(I-)]/[(I+)+(I-)]
 (Parsons and Flack (2004), Acta Cryst. A60, s61).
;
_refine_ls_abs_structure_Flack 0.106(6)
_refine_ls_extinction_method none
_refine_ls_goodness_of_fit_ref 1.004
_refine_ls_hydrogen_treatment constr
_refine_ls_matrix_type full
_refine_ls_number_parameters 302
_refine_ls_number_reflns 4034
_refine_ls_number_restraints 3
_refine_ls_restrained_S_all 1.004
_refine_ls_R_factor_all 0.0359
_refine_ls_R_factor_gt 0.0326
_refine_ls_shift/su_max 0.000
_refine_ls_shift/su_mean 0.000
_refine_ls_structure_factor_coef Fsqd
_refine_ls_weighting_details
;
 w=1/[\s^2^(Fo^2^)+(0.0200P)^2^]
 where P=(Fo^2^+2Fc^2^)/3
;
_refine_ls_weighting_scheme calc
_refine_ls_wR_factor_gt 0.0767
_refine_ls_wR_factor_ref 0.0778
_reflns_Friedel_coverage 0.394
_reflns_friedel_fraction_full 0.468
_reflns_friedel_fraction_max 0.371
_reflns_number_gt 3730
_reflns_number_total 4034
_reflns_threshold_expression 'I > 2\s(I)'
_cod_data_source_file c5ra22899a2.cif
_cod_data_source_block m2k1
_cod_database_code 7224260
_shelx_space_group_comment
;
The symmetry employed for this shelxl refinement is uniquely defined
by the following loop, which should always be used as a source of
symmetry information in preference to the above space-group names.
They are only intended as comments.
;
_shelx_estimated_absorpt_t_min 0.506
_shelx_estimated_absorpt_t_max 0.768
_shelxl_version_number 2013-2

loop_
_space_group_symop_operation_xyz
'x, y, z'

loop_
_atom_site_label
_atom_site_type_symbol
_atom_site_fract_x
_atom_site_fract_y
_atom_site_fract_z
_atom_site_U_iso_or_equiv
_atom_site_adp_type
_atom_site_occupancy
_atom_site_site_symmetry_order
_atom_site_calc_flag
_atom_site_refinement_flags_posn
_atom_site_refinement_flags_adp
Hg Hg 0.66252(3) 0.68120(3) 0.50430(2) 0.03037(14) Uani 1 1 d . .
I1 I 1.04717(14) 0.69051(13) 0.50433(6) 0.0371(2) Uani 1 1 d . .
I2 I 0.32874(14) 0.30751(12) 0.50429(6) 0.0335(2) Uani 1 1 d . .
O1 O 0.664(3) 0.061(2) -0.0765(7) 0.075(4) Uani 1 1 d . .
O2 O 0.467(2) 0.0994(19) 0.0144(8) 0.060(3) Uani 1 1 d . .
N1 N 0.628(3) 0.095(2) 0.0005(8) 0.050(4) Uani 1 1 d . .
C1 C 0.792(3) 0.128(2) 0.0825(9) 0.044(4) Uani 1 1 d . .
C2 C 0.893(3) 0.007(3) 0.0744(11) 0.053(4) Uani 1 1 d . .
H2 H 0.8615 -0.0873 0.0164 0.064 Uiso 1 1 calc R U
C3 C 1.034(3) 0.021(3) 0.1478(11) 0.057(5) Uani 1 1 d . .
H3 H 1.1041 -0.0629 0.1428 0.069 Uiso 1 1 calc R U
C4 C 1.076(3) 0.161(3) 0.2317(11) 0.055(4) Uani 1 1 d . .
H4 H 1.1754 0.1725 0.2847 0.066 Uiso 1 1 calc R U
C5 C 0.976(3) 0.282(3) 0.2387(10) 0.046(4) Uani 1 1 d . .
H5 H 1.0096 0.3765 0.2968 0.055 Uiso 1 1 calc R U
C6 C 0.829(3) 0.272(2) 0.1648(9) 0.038(3) Uani 1 1 d . .
C7 C 0.732(3) 0.411(2) 0.1720(10) 0.041(4) Uani 1 1 d . .
H7 H 0.6949 0.4511 0.1166 0.049 Uiso 1 1 calc R U
C8 C 0.692(3) 0.484(2) 0.2520(9) 0.040(4) Uani 1 1 d . .
H8 H 0.7117 0.4337 0.3066 0.048 Uiso 1 1 calc R U
C9 C 0.620(3) 0.640(2) 0.2555(9) 0.037(3) Uani 1 1 d . .
H9 H 0.5987 0.6877 0.2002 0.045 Uiso 1 1 calc R U
N2 N 0.583(2) 0.7147(16) 0.3304(7) 0.035(3) Uani 1 1 d . .
C10 C 0.530(2) 0.880(2) 0.3325(9) 0.034(3) Uani 1 1 d . .
H10A H 0.3757 0.8258 0.3346 0.041 Uiso 1 1 calc R U
H10B H 0.5527 0.9357 0.2748 0.041 Uiso 1 1 calc R U
C11 C 0.668(2) 1.0541(19) 0.4174(9) 0.034(3) Uani 1 1 d . .
H11A H 0.8220 1.1011 0.4167 0.041 Uiso 1 1 calc R U
H11B H 0.6427 1.1757 0.4144 0.041 Uiso 1 1 calc R U
N3 N 0.6255(16) 0.9895(13) 0.5037(6) 0.0148(16) Uiso 1 1 d . .
H3A H 0.4718 0.9500 0.5043 0.018 Uiso 1 1 calc R U
C12 C 0.763(2) 1.151(2) 0.5924(9) 0.036(3) Uani 1 1 d . .
H12A H 0.7425 1.2761 0.5953 0.043 Uiso 1 1 calc R U
H12B H 0.9174 1.1954 0.5937 0.043 Uiso 1 1 calc R U
C13 C 0.700(2) 1.054(2) 0.6755(8) 0.032(3) Uani 1 1 d . .
H13A H 0.7736 1.1634 0.7345 0.039 Uiso 1 1 calc R U
H13B H 0.5419 0.9935 0.6700 0.039 Uiso 1 1 calc R U
N4 N 0.7595(19) 0.8882(16) 0.6778(7) 0.033(2) Uani 1 1 d . .
C14 C 0.867(3) 0.886(2) 0.7525(9) 0.038(3) Uani 1 1 d . .
H14 H 0.8976 0.9871 0.8079 0.045 Uiso 1 1 calc R U
C15 C 0.947(3) 0.737(2) 0.7577(10) 0.041(4) Uani 1 1 d . .
H15 H 0.9127 0.6325 0.7029 0.049 Uiso 1 1 calc R U
C16 C 1.066(3) 0.740(2) 0.8365(10) 0.045(4) Uani 1 1 d . .
H16 H 1.0849 0.8340 0.8925 0.054 Uiso 1 1 calc R U
C17 C 1.168(3) 0.610(2) 0.8423(9) 0.039(3) Uani 1 1 d . .
C18 C 1.244(3) 0.548(3) 0.7703(11) 0.049(4) Uani 1 1 d . .
H18 H 1.2216 0.5862 0.7123 0.059 Uiso 1 1 calc R U
C19 C 1.351(3) 0.435(3) 0.7772(12) 0.059(5) Uani 1 1 d . .
H19 H 1.3986 0.3941 0.7243 0.070 Uiso 1 1 calc R U
C20 C 1.392(3) 0.378(3) 0.8606(13) 0.061(5) Uani 1 1 d . .
H20 H 1.4680 0.3008 0.8657 0.073 Uiso 1 1 calc R U
C21 C 1.321(3) 0.435(3) 0.9345(10) 0.052(4) Uani 1 1 d . .
H21 H 1.3472 0.3981 0.9924 0.062 Uiso 1 1 calc R U
C22 C 1.210(3) 0.549(2) 0.9255(10) 0.044(4) Uani 1 1 d . .
N5 N 1.131(3) 0.598(2) 1.0089(8) 0.052(4) Uani 1 1 d . .
O3 O 1.244(3) 0.642(2) 1.0859(7) 0.074(4) Uani 1 1 d . .
O4 O 0.952(3) 0.591(2) 0.9948(8) 0.069(4) Uani 1 1 d . .

loop_
_atom_site_aniso_label
_atom_site_aniso_U_11
_atom_site_aniso_U_22
_atom_site_aniso_U_33
_atom_site_aniso_U_23
_atom_site_aniso_U_13
_atom_site_aniso_U_12
Hg 0.0353(3) 0.0280(3) 0.0341(3) 0.00808(19) 0.0072(2) 0.0202(2)
I1 0.0244(5) 0.0321(5) 0.0558(6) 0.0129(4) 0.0122(4) 0.0127(4)
I2 0.0262(5) 0.0319(5) 0.0445(5) 0.0103(4) 0.0101(4) 0.0146(4)
O1 0.125(14) 0.095(9) 0.025(6) -0.003(5) 0.004(6) 0.077(10)
O2 0.063(9) 0.065(7) 0.056(7) -0.002(5) -0.007(6) 0.043(7)
N1 0.070(11) 0.061(8) 0.030(6) -0.004(6) -0.002(6) 0.047(8)
C1 0.062(11) 0.050(8) 0.028(7) 0.004(6) 0.015(7) 0.035(8)
C2 0.059(12) 0.063(10) 0.046(9) 0.001(7) 0.010(8) 0.039(9)
C3 0.069(14) 0.076(12) 0.042(9) -0.001(8) -0.003(8) 0.055(10)
C4 0.068(13) 0.074(12) 0.036(8) 0.014(8) 0.005(8) 0.047(10)
C5 0.059(12) 0.052(9) 0.035(8) 0.006(7) 0.014(7) 0.034(8)
C6 0.051(10) 0.033(7) 0.039(7) 0.007(6) 0.017(7) 0.026(7)
C7 0.057(11) 0.044(8) 0.032(7) 0.010(6) 0.011(7) 0.033(8)
C8 0.060(12) 0.032(7) 0.034(7) 0.010(6) 0.012(7) 0.026(8)
C9 0.047(10) 0.037(7) 0.025(7) 0.003(5) 0.004(6) 0.020(7)
N2 0.043(7) 0.037(6) 0.028(5) 0.007(4) 0.010(5) 0.022(5)
C10 0.037(8) 0.042(7) 0.035(7) 0.008(6) 0.010(6) 0.027(6)
C11 0.034(8) 0.034(7) 0.043(7) 0.014(6) 0.014(6) 0.021(6)
C12 0.035(8) 0.036(7) 0.044(7) 0.006(6) 0.012(6) 0.022(6)
C13 0.039(8) 0.035(7) 0.025(6) -0.004(5) -0.002(5) 0.025(6)
N4 0.034(7) 0.036(6) 0.032(6) 0.009(4) 0.001(5) 0.020(5)
C14 0.043(9) 0.040(8) 0.032(7) 0.010(6) 0.005(6) 0.022(7)
C15 0.052(11) 0.042(8) 0.037(8) 0.010(6) 0.007(7) 0.031(8)
C16 0.063(12) 0.049(9) 0.030(8) 0.011(6) 0.008(7) 0.034(8)
C17 0.055(11) 0.032(7) 0.032(7) 0.008(6) 0.000(6) 0.025(7)
C18 0.059(12) 0.053(9) 0.040(8) 0.014(7) 0.007(8) 0.030(9)
C19 0.070(14) 0.081(13) 0.044(9) 0.021(8) 0.014(8) 0.049(11)
C20 0.072(14) 0.085(13) 0.060(11) 0.030(10) 0.026(10) 0.059(11)
C21 0.063(12) 0.070(10) 0.041(8) 0.018(7) 0.004(7) 0.048(9)
C22 0.045(10) 0.056(9) 0.035(8) 0.009(6) 0.002(6) 0.029(8)
N5 0.080(12) 0.065(8) 0.037(7) 0.015(6) 0.016(7) 0.056(8)
O3 0.120(13) 0.108(10) 0.020(5) 0.006(5) -0.006(6) 0.084(10)
O4 0.101(12) 0.087(9) 0.063(7) 0.034(6) 0.041(7) 0.070(9)

loop_
_atom_type_symbol
_atom_type_description
_atom_type_scat_dispersion_real
_atom_type_scat_dispersion_imag
_atom_type_scat_source
C C 0.0033 0.0016 'International Tables Vol C Tables 4.2.6.8 and 6.1.1.4'
H H 0.0000 0.0000 'International Tables Vol C Tables 4.2.6.8 and 6.1.1.4'
N N 0.0061 0.0033 'International Tables Vol C Tables 4.2.6.8 and 6.1.1.4'
O O 0.0106 0.0060 'International Tables Vol C Tables 4.2.6.8 and 6.1.1.4'
I I -0.4742 1.8119 'International Tables Vol C Tables 4.2.6.8 and 6.1.1.4'
Hg Hg -2.3894 9.2266 'International Tables Vol C Tables 4.2.6.8 and 6.1.1.4'

loop_
_geom_angle_atom_site_label_1
_geom_angle_atom_site_label_2
_geom_angle_atom_site_label_3
_geom_angle
N3 Hg N4 71.5(3)
N3 Hg N2 70.9(3)
N4 Hg N2 142.0(3)
N3 Hg I2 122.2(2)
N4 Hg I2 102.6(2)
N2 Hg I2 102.4(3)
N3 Hg I1 121.4(2)
N4 Hg I1 96.8(3)
N2 Hg I1 97.2(3)
I2 Hg I1 116.36(3)
O2 N1 O1 124.9(14)
O2 N1 C1 118.3(12)
O1 N1 C1 116.7(15)
C2 C1 C6 123.7(15)
C2 C1 N1 117.3(12)
C6 C1 N1 118.8(13)
C3 C2 C1 120.4(15)
C3 C2 H2 119.8
C1 C2 H2 119.8
C2 C3 C4 118.2(16)
C2 C3 H3 120.9
C4 C3 H3 120.9
C5 C4 C3 120.9(15)
C5 C4 H4 119.6
C3 C4 H4 119.6
C4 C5 C6 122.8(14)
C4 C5 H5 118.6
C6 C5 H5 118.6
C5 C6 C1 113.9(14)
C5 C6 C7 122.1(12)
C1 C6 C7 123.8(14)
C8 C7 C6 124.1(13)
C8 C7 H7 118.0
C6 C7 H7 118.0
C7 C8 C9 120.5(12)
C7 C8 H8 119.8
C9 C8 H8 119.8
N2 C9 C8 122.0(12)
N2 C9 H9 119.0
C8 C9 H9 119.0
C9 N2 C10 119.9(11)
C9 N2 Hg 131.8(9)
C10 N2 Hg 107.0(7)
N2 C10 C11 109.6(11)
N2 C10 H10A 109.8
C11 C10 H10A 109.8
N2 C10 H10B 109.8
C11 C10 H10B 109.8
H10A C10 H10B 108.2
N3 C11 C10 112.4(11)
N3 C11 H11A 109.1
C10 C11 H11A 109.1
N3 C11 H11B 109.1
C10 C11 H11B 109.1
H11A C11 H11B 107.9
C11 N3 C12 116.1(10)
C11 N3 Hg 108.5(7)
C12 N3 Hg 108.8(7)
C11 N3 H3A 107.7
C12 N3 H3A 107.7
Hg N3 H3A 107.7
N3 C12 C13 108.7(10)
N3 C12 H12A 109.9
C13 C12 H12A 109.9
N3 C12 H12B 109.9
C13 C12 H12B 109.9
H12A C12 H12B 108.3
N4 C13 C12 109.3(10)
N4 C13 H13A 109.8
C12 C13 H13A 109.8
N4 C13 H13B 109.8
C12 C13 H13B 109.8
H13A C13 H13B 108.3
C14 N4 C13 120.4(11)
C14 N4 Hg 132.1(10)
C13 N4 Hg 106.6(7)
N4 C14 C15 123.3(13)
N4 C14 H14 118.4
C15 C14 H14 118.4
C16 C15 C14 122.8(13)
C16 C15 H15 118.6
C14 C15 H15 118.6
C15 C16 C17 124.6(14)
C15 C16 H16 117.7
C17 C16 H16 117.7
C18 C17 C22 114.3(14)
C18 C17 C16 123.4(13)
C22 C17 C16 122.2(14)
C19 C18 C17 123.6(15)
C19 C18 H18 118.2
C17 C18 H18 118.2
C18 C19 C20 120.5(17)
C18 C19 H19 119.7
C20 C19 H19 119.7
C21 C20 C19 118.8(17)
C21 C20 H20 120.6
C19 C20 H20 120.6
C20 C21 C22 119.6(14)
C20 C21 H21 120.2
C22 C21 H21 120.2
C21 C22 C17 123.2(14)
C21 C22 N5 116.1(12)
C17 C22 N5 120.7(14)
O3 N5 O4 124.0(14)
O3 N5 C22 118.5(15)
O4 N5 C22 117.4(12)

loop_
_geom_bond_atom_site_label_1
_geom_bond_atom_site_label_2
_geom_bond_distance
Hg N3 2.385(9)
Hg N4 2.610(10)
Hg N2 2.618(10)
Hg I2 2.6831(9)
Hg I1 2.7133(9)
O1 N1 1.214(16)
O2 N1 1.201(19)
N1 C1 1.48(2)
C1 C2 1.37(2)
C1 C6 1.399(18)
C2 C3 1.34(2)
C2 H2 0.9500
C3 C4 1.39(2)
C3 H3 0.9500
C4 C5 1.37(2)
C4 H4 0.9500
C5 C6 1.38(2)
C5 H5 0.9500
C6 C7 1.46(2)
C7 C8 1.35(2)
C7 H7 0.9500
C8 C9 1.44(2)
C8 H8 0.9500
C9 N2 1.273(17)
C9 H9 0.9500
N2 C10 1.424(16)
C10 C11 1.500(18)
C10 H10A 0.9900
C10 H10B 0.9900
C11 N3 1.437(15)
C11 H11A 0.9900
C11 H11B 0.9900
N3 C12 1.498(16)
N3 H3A 1.0000
C12 C13 1.515(18)
C12 H12A 0.9900
C12 H12B 0.9900
C13 N4 1.456(15)
C13 H13A 0.9900
C13 H13B 0.9900
N4 C14 1.265(17)
C14 C15 1.44(2)
C14 H14 0.9500
C15 C16 1.34(2)
C15 H15 0.9500
C16 C17 1.44(2)
C16 H16 0.9500
C17 C18 1.37(2)
C17 C22 1.405(19)
C18 C19 1.36(2)
C18 H18 0.9500
C19 C20 1.39(2)
C19 H19 0.9500
C20 C21 1.35(2)
C20 H20 0.9500
C21 C22 1.39(2)
C21 H21 0.9500
C22 N5 1.48(2)
N5 O3 1.208(16)
N5 O4 1.25(2)

loop_
_geom_hbond_atom_site_label_D
_geom_hbond_atom_site_label_H
_geom_hbond_atom_site_label_A
_geom_hbond_distance_DH
_geom_hbond_distance_HA
_geom_hbond_distance_DA
_geom_hbond_angle_DHA
_geom_hbond_site_symmetry_A
C8 H8 I1 0.95 3.21 3.877(15) 128.6 .
C11 H11B I2 0.99 3.17 3.893(13) 130.8 1_565
C12 H12A I2 0.99 3.20 3.900(14) 129.1 1_565
C12 H12B I2 0.99 3.18 4.100(14) 155.1 1_665
C15 H15 I1 0.95 3.21 3.886(14) 129.2 .
C11 H11B I2 0.99 3.17 3.893(13) 130.8 1_565
C12 H12A I2 0.99 3.20 3.900(14) 129.1 1_565
C12 H12B I2 0.99 3.18 4.100(14) 155.1 1_665
C15 H15 I1 0.95 3.21 3.886(14) 129.2 .
N3 H3A I1 1.00 2.75 3.687(10) 157.1 1_455
N3 H3A I2 1.00 3.21 3.789(9) 118.5 1_565

loop_
_geom_torsion_atom_site_label_1
_geom_torsion_atom_site_label_2
_geom_torsion_atom_site_label_3
_geom_torsion_atom_site_label_4
_geom_torsion
O2 N1 C1 C2 140.6(16)
O1 N1 C1 C2 -38(2)
O2 N1 C1 C6 -36(2)
O1 N1 C1 C6 145.3(15)
C6 C1 C2 C3 0(3)
N1 C1 C2 C3 -176.1(17)
C1 C2 C3 C4 0(3)
C2 C3 C4 C5 0(3)
C3 C4 C5 C6 1(3)
C4 C5 C6 C1 0(3)
C4 C5 C6 C7 -176.6(17)
C2 C1 C6 C5 0(2)
N1 C1 C6 C5 176.3(15)
C2 C1 C6 C7 176.1(17)
N1 C1 C6 C7 -7(2)
C5 C6 C7 C8 -32(3)
C1 C6 C7 C8 152.5(17)
C6 C7 C8 C9 172.7(15)
C7 C8 C9 N2 -179.1(16)
C8 C9 N2 C10 174.8(14)
C8 C9 N2 Hg 10(2)
C9 N2 C10 C11 -130.6(14)
Hg N2 C10 C11 37.9(13)
N2 C10 C11 N3 -65.6(15)
C10 C11 N3 C12 177.5(11)
C10 C11 N3 Hg 54.6(12)
C11 N3 C12 C13 -178.6(10)
Hg N3 C12 C13 -55.9(11)
N3 C12 C13 N4 67.6(14)
C12 C13 N4 C14 129.2(14)
C12 C13 N4 Hg -41.3(12)
C13 N4 C14 C15 -174.9(14)
Hg N4 C14 C15 -7(2)
N4 C14 C15 C16 178.0(17)
C14 C15 C16 C17 -172.9(16)
C15 C16 C17 C18 32(3)
C15 C16 C17 C22 -152.3(17)
C22 C17 C18 C19 1(3)
C16 C17 C18 C19 176.3(18)
C17 C18 C19 C20 -1(3)
C18 C19 C20 C21 1(3)
C19 C20 C21 C22 0(3)
C20 C21 C22 C17 0(3)
C20 C21 C22 N5 177.8(18)
C18 C17 C22 C21 0(2)
C16 C17 C22 C21 -175.6(17)
C18 C17 C22 N5 -177.9(16)
C16 C17 C22 N5 6(2)
C21 C22 N5 O3 38(2)
C17 C22 N5 O3 -144.0(16)
C21 C22 N5 O4 -142.2(16)
C17 C22 N5 O4 36(2)
